data_7117690
loop_
_publ_author_name
'Rui Chen'
'Ru-Qiang Lu'
'Ke Shi'
'Fan Wu'
'Hong-Xun Fang'
'Zhe-Xuan Niu'
'Xiao-Yun Yan'
'Ming Luo'
'Xin-Chang Wang'
'Chi-Yuan Yang'
'Xiao-Ye Wang'
'Binbin Xu'
'Haiping Xia'
'Jian Pei'
'Xiao-Yu Cao'

_publ_section_title
;
 Corannulene derivatives with low LUMO levels and dense convex-concave
 packing for n-channel organic field-effect transistors
;
_journal_name_full Chem.Commun.
_journal_page_first 13768
_journal_paper_doi 10.1039/C5cc03550C
_journal_volume 51
_journal_year 2015
_chemical_formula_moiety 'C30 H19 N3 O2'
_chemical_formula_sum 'C30 H19 N3 O2'
_chemical_formula_weight 453.48
_chemical_name_systematic C6-ICor-2CN
_space_group_crystal_system monoclinic
_space_group_IT_number 15
_space_group_name_Hall '-I 2ya'
_space_group_name_H-M_alt 'I 1 2/a 1'
_symmetry_space_group_name_Hall '-I 2ya'
_symmetry_space_group_name_H-M 'I 1 2/a 1'
_atom_sites_solution_hydrogens geom
_atom_sites_solution_primary iterative
_audit_creation_date 2014-09-12
_audit_creation_method
;
Olex2 1.2
(compiled 2014.08.28 svn.r2986 for OlexSys, GUI svn.r4874)
;
_audit_update_record
;
2015-04-03 deposited with the CCDC.
2015-07-21 downloaded from the CCDC.
;
_cell_angle_alpha 90
_cell_angle_beta 95.488(6)
_cell_angle_gamma 90
_cell_formula_units_Z 8
_cell_length_a 7.2119(4)
_cell_length_b 21.7175(15)
_cell_length_c 31.966(2)
_cell_measurement_reflns_used 2820
_cell_measurement_temperature 173(2)
_cell_measurement_theta_max 62.0800
_cell_measurement_theta_min 4.0660
_cell_volume 4983.7(5)
_computing_cell_refinement
;
CrysAlisPro, Agilent Technologies,
Version 1.171.37.31 (release 14-01-2014 CrysAlis171 .NET)
(compiled Jan 14 2014,18:38:05)
;
_computing_data_collection
;
CrysAlisPro, Agilent Technologies,
Version 1.171.37.31 (release 14-01-2014 CrysAlis171 .NET)
(compiled Jan 14 2014,18:38:05)
;
_computing_data_reduction
;
CrysAlisPro, Agilent Technologies,
Version 1.171.37.31 (release 14-01-2014 CrysAlis171 .NET)
(compiled Jan 14 2014,18:38:05)
;
_computing_molecular_graphics 'Olex2 (Dolomanov et al., 2009)'
_computing_publication_material 'Olex2 (Dolomanov et al., 2009)'
_computing_structure_refinement 'ShelXL (Sheldrick, 2008)'
_computing_structure_solution
;
Superflip (Palatinus & Chapuis, 2007;Palatinus & van der Lee, 2008;
Palatinus et al., 2012)
;
_diffrn_ambient_environment N~2~
_diffrn_ambient_temperature 173(2)
_diffrn_detector 'CCD plate'
_diffrn_detector_area_resol_mean 16.1903
_diffrn_detector_type Sapphire3
_diffrn_measured_fraction_theta_full 0.867
_diffrn_measured_fraction_theta_max 0.993
_diffrn_measurement_details
;
  1 omega  -26.00   61.00   1.0000   15.0000
omega____ theta____ kappa____ phi______ frames
    -       32.3066  -38.0000    0.0000 87

  2 omega   39.00  112.00   1.0000   15.0000
omega____ theta____ kappa____ phi______ frames
    -       32.3066  178.0000   60.0000 73

  3 omega   47.00  100.00   1.0000   15.0000
omega____ theta____ kappa____ phi______ frames
    -       32.3066   57.0000  120.0000 53

  4 omega   35.00   89.00   1.0000   15.0000
omega____ theta____ kappa____ phi______ frames
    -       32.3066  178.0000  -60.0000 54

  5 omega   25.00   73.00   1.0000   25.0000
omega____ theta____ kappa____ phi______ frames
    -       94.5000  -50.0000  120.0000 48

  6 omega   94.00  144.00   1.0000   25.0000
omega____ theta____ kappa____ phi______ frames
    -       94.5000   38.0000 -180.0000 50

  7 omega   40.00   71.00   1.0000   25.0000
omega____ theta____ kappa____ phi______ frames
    -       94.5000  -38.0000  -60.0000 31

  8 omega  141.00  166.00   1.0000   25.0000
omega____ theta____ kappa____ phi______ frames
    -       94.5000   50.0000  -30.0000 25

  9 omega   24.00   50.00   1.0000   25.0000
omega____ theta____ kappa____ phi______ frames
    -       94.5000  -64.0000   30.0000 26

 10 omega   90.00  116.00   1.0000   25.0000
omega____ theta____ kappa____ phi______ frames
    -       94.5000  -64.0000   30.0000 26

 11 omega   19.00   45.00   1.0000   25.0000
omega____ theta____ kappa____ phi______ frames
    -       94.5000  -25.0000 -120.0000 26

 12 omega   62.00   89.00   1.0000   25.0000
omega____ theta____ kappa____ phi______ frames
    -       94.5000 -112.0000 -150.0000 27

 13 omega   94.00  119.00   1.0000   25.0000
omega____ theta____ kappa____ phi______ frames
    -       94.5000  178.0000  120.0000 25

 14 omega   79.00  141.00   1.0000   25.0000
omega____ theta____ kappa____ phi______ frames
    -       94.5000   50.0000   90.0000 62

 15 omega   19.00   72.00   1.0000   25.0000
omega____ theta____ kappa____ phi______ frames
    -       94.5000  -25.0000 -180.0000 53

 16 omega   35.00   68.00   1.0000   25.0000
omega____ theta____ kappa____ phi______ frames
    -       94.5000  178.0000  120.0000 33

 17 omega   33.00   59.00   1.0000   25.0000
omega____ theta____ kappa____ phi______ frames
    -       94.5000  -38.0000   60.0000 26

 18 omega  107.00  132.00   1.0000   25.0000
omega____ theta____ kappa____ phi______ frames
    -       94.5000   50.0000  -30.0000 25

 19 omega   31.00   70.00   1.0000   25.0000
omega____ theta____ kappa____ phi______ frames
    -       94.5000  -38.0000  150.0000 39

 20 omega   24.00   67.00   1.0000   25.0000
omega____ theta____ kappa____ phi______ frames
    -       94.5000  -38.0000  -90.0000 43

 21 omega   24.00   85.00   1.0000   25.0000
omega____ theta____ kappa____ phi______ frames
    -       94.5000  -75.0000  -76.0000 61

 22 omega   19.00   72.00   1.0000   25.0000
omega____ theta____ kappa____ phi______ frames
    -       94.5000  -25.0000  -30.0000 53

 23 omega  118.00  165.00   1.0000   25.0000
omega____ theta____ kappa____ phi______ frames
    -       94.5000   25.0000 -120.0000 47

 24 omega   50.00   82.00   1.0000   25.0000
omega____ theta____ kappa____ phi______ frames
    -       94.5000 -112.0000  -90.0000 32
;
_diffrn_measurement_device 'four-circle diffractometer'
_diffrn_measurement_device_type 'multiwire proportional'
_diffrn_measurement_method 'phi and omega scans'
_diffrn_orient_matrix_UB_11 -0.0239352000
_diffrn_orient_matrix_UB_12 -0.0425053000
_diffrn_orient_matrix_UB_13 -0.0387905000
_diffrn_orient_matrix_UB_21 -0.2028061000
_diffrn_orient_matrix_UB_22 -0.0128770000
_diffrn_orient_matrix_UB_23 0.0086526000
_diffrn_orient_matrix_UB_31 -0.0654231000
_diffrn_orient_matrix_UB_32 0.0552927000
_diffrn_orient_matrix_UB_33 -0.0277239000
_diffrn_radiation_monochromator graphite
_diffrn_radiation_probe x-ray
_diffrn_radiation_type CuK\a
_diffrn_radiation_wavelength 1.54184
_diffrn_reflns_av_R_equivalents 0.1340
_diffrn_reflns_av_unetI/netI 0.0989
_diffrn_reflns_laue_measured_fraction_full 0.867
_diffrn_reflns_laue_measured_fraction_max 0.993
_diffrn_reflns_limit_h_max 8
_diffrn_reflns_limit_h_min -8
_diffrn_reflns_limit_k_max 24
_diffrn_reflns_limit_k_min -22
_diffrn_reflns_limit_l_max 35
_diffrn_reflns_limit_l_min -36
_diffrn_reflns_number 10586
_diffrn_reflns_point_group_measured_fraction_full 0.867
_diffrn_reflns_point_group_measured_fraction_max 0.993
_diffrn_reflns_theta_full 67.684
_diffrn_reflns_theta_max 62.146
_diffrn_reflns_theta_min 4.071
_diffrn_source 'sealed X-ray tube'
_diffrn_source_type 'Enhance Ultra (Cu) X-ray Source'
_exptl_absorpt_coefficient_mu 0.616
_exptl_absorpt_correction_type none
_exptl_crystal_colour 'clear whiteish colourless'
_exptl_crystal_colour_lustre clear
_exptl_crystal_colour_modifier whiteish
_exptl_crystal_colour_primary colourless
_exptl_crystal_density_diffrn 1.209
_exptl_crystal_description needle
_exptl_crystal_F_000 1888
_exptl_crystal_size_max 0.4
_exptl_crystal_size_mid 0.2
_exptl_crystal_size_min 0.1
_refine_diff_density_max 0.357
_refine_diff_density_min -0.432
_refine_diff_density_rms 0.081
_refine_ls_extinction_coef .
_refine_ls_extinction_method none
_refine_ls_goodness_of_fit_ref 1.014
_refine_ls_hydrogen_treatment constr
_refine_ls_matrix_type full
_refine_ls_number_parameters 317
_refine_ls_number_reflns 3918
_refine_ls_number_restraints 0
_refine_ls_restrained_S_all 1.014
_refine_ls_R_factor_all 0.0862
_refine_ls_R_factor_gt 0.0776
_refine_ls_shift/su_max 0.000
_refine_ls_shift/su_mean 0.000
_refine_ls_structure_factor_coef Fsqd
_refine_ls_weighting_details 'w=1/[\s^2^(Fo^2^)+(0.1229P)^2^] where P=(Fo^2^+2Fc^2^)/3'
_refine_ls_weighting_scheme calc
_refine_ls_wR_factor_gt 0.1974
_refine_ls_wR_factor_ref 0.2105
_reflns_Friedel_coverage 0.000
_reflns_friedel_fraction_full .
_reflns_friedel_fraction_max .
_reflns_number_gt 3070
_reflns_number_total 3918
_reflns_threshold_expression 'I > 2\s(I)'
_cod_data_source_file c5cc03550c2.cif
_cod_data_source_block cr140911a
_cod_database_code 7117690
_shelxl_version_number 2013-4
_shelx_space_group_comment
;
The symmetry employed for this shelxl refinement is uniquely defined
by the following loop, which should always be used as a source of
symmetry information in preference to the above space-group names.
They are only intended as comments.
;
_reflns_odcompleteness_completeness 77.16
_reflns_odcompleteness_iscentric 1
_reflns_odcompleteness_theta 74.33
_olex2_refinement_description
;
1. Fixed Uiso
 At 1.2 times of:
  All C(H) groups, All C(H,H) groups
 At 1.5 times of:
  All C(H,H,H) groups
2.a Secondary CH2 refined with riding coordinates:
 C24(H24A,H24B), C1(H1A,H1B), C31(H31A,H31B), C41(H41A,H41B), C55(H55A,H55B)
2.b Aromatic/amide H refined with riding coordinates:
 C15(H15), C26(H26), C60(H60), C64(H64), C67(H67), C80(H80)
2.c Idealised Me refined as rotating group:
 C8(H8A,H8B,H8C)
;
_olex2_submission_special_instructions 'No special instructions were received'

loop_
_space_group_symop_operation_xyz
'x, y, z'
'-x+1/2, y, -z'
'x+1/2, y+1/2, z+1/2'
'-x+1, y+1/2, -z+1/2'
'-x, -y, -z'
'x-1/2, -y, z'
'-x+1/2, -y+1/2, -z+1/2'
'x, -y+1/2, z+1/2'

loop_
_atom_site_label
_atom_site_type_symbol
_atom_site_fract_x
_atom_site_fract_y
_atom_site_fract_z
_atom_site_U_iso_or_equiv
_atom_site_adp_type
_atom_site_occupancy
_atom_site_site_symmetry_order
_atom_site_calc_flag
_atom_site_refinement_flags_posn
_atom_site_refinement_flags_adp
_atom_site_refinement_flags_occupancy
_atom_site_disorder_assembly
_atom_site_disorder_group
O3 O -0.0386(3) 0.52090(9) 0.12650(5) 0.0490(5) Uani 1 1 d . . . . .
O6 O 0.1079(2) 0.34980(9) 0.20557(6) 0.0453(5) Uani 1 1 d . . . . .
N13 N 0.2735(4) 0.35552(13) 0.39725(8) 0.0646(7) Uani 1 1 d . . . . .
N17 N 0.0224(3) 0.42547(10) 0.15661(6) 0.0399(5) Uani 1 1 d . . . . .
N2 N -0.1213(3) 0.77377(12) 0.19936(8) 0.0534(6) Uani 1 1 d . . . . .
C8 C 0.6077(6) 0.2632(3) 0.04376(14) 0.1134(19) Uani 1 1 d . . . . .
H8A H 0.5349 0.2379 0.0238 0.170 Uiso 1 1 calc GR . . . .
H8B H 0.7168 0.2410 0.0547 0.170 Uiso 1 1 calc GR . . . .
H8C H 0.6442 0.3001 0.0302 0.170 Uiso 1 1 calc GR . . . .
C11 C 0.1806(3) 0.45754(11) 0.21908(7) 0.0361(6) Uani 1 1 d . . . . .
C13 C 0.1050(3) 0.40304(12) 0.19464(7) 0.0369(6) Uani 1 1 d . . . . .
C19 C 0.3036(3) 0.60213(12) 0.31866(7) 0.0382(6) Uani 1 1 d . . . . .
C22 C -0.0392(3) 0.73105(12) 0.21071(8) 0.0438(6) Uani 1 1 d . . . . .
C24 C 0.0371(4) 0.37115(15) 0.08832(8) 0.0559(8) Uani 1 1 d . . . . .
H24A H -0.0414 0.3498 0.0667 0.067 Uiso 1 1 calc R . . . .
H24B H 0.0794 0.4089 0.0761 0.067 Uiso 1 1 calc R . . . .
C36 C 0.3359(3) 0.53812(12) 0.31699(8) 0.0369(6) Uani 1 1 d . . . . .
C40 C 0.2804(4) 0.38959(13) 0.37025(8) 0.0456(6) Uani 1 1 d . . . . .
C43 C 0.0670(3) 0.67713(12) 0.22532(8) 0.0402(6) Uani 1 1 d . . . . .
C48 C 0.3093(3) 0.51982(11) 0.27446(7) 0.0346(5) Uani 1 1 d . . . . .
C4 C 0.1336(3) 0.50950(12) 0.19528(7) 0.0358(6) Uani 1 1 d . . . . .
C10 C 0.2603(3) 0.57309(11) 0.24976(7) 0.0356(6) Uani 1 1 d . . . . .
C1 C -0.0793(4) 0.38754(14) 0.12394(9) 0.0484(7) Uani 1 1 d . . . . .
H1A H -0.1896 0.4097 0.1125 0.058 Uiso 1 1 calc R . . . .
H1B H -0.1199 0.3499 0.1366 0.058 Uiso 1 1 calc R . . . .
C15 C 0.0733(3) 0.62807(12) 0.19770(8) 0.0383(6) Uani 1 1 d . . . . .
H15 H 0.0198 0.6322 0.1702 0.046 Uiso 1 1 calc R . . . .
C17 C 0.0308(3) 0.48911(12) 0.15512(7) 0.0385(6) Uani 1 1 d . . . . .
C26 C 0.1541(3) 0.68953(13) 0.34512(8) 0.0455(6) Uani 1 1 d . . . . .
H26 H 0.1263 0.7142 0.3675 0.055 Uiso 1 1 calc R . . . .
C30 C 0.2926(3) 0.43482(12) 0.33735(7) 0.0387(6) Uani 1 1 d . . . . .
C31 C 0.3174(5) 0.31351(19) 0.06618(10) 0.0716(10) Uani 1 1 d . . . . .
H31A H 0.2407 0.2880 0.0465 0.086 Uiso 1 1 calc R . . . .
H31B H 0.3481 0.3505 0.0513 0.086 Uiso 1 1 calc R . . . .
C34 C 0.1613(3) 0.57097(12) 0.21093(8) 0.0376(6) Uani 1 1 d . . . . .
C38 C 0.3145(3) 0.49883(13) 0.34989(7) 0.0390(6) Uani 1 1 d . . . . .
C41 C 0.4936(4) 0.27966(18) 0.07907(10) 0.0639(8) Uani 1 1 d . . . . .
H41A H 0.4629 0.2421 0.0933 0.077 Uiso 1 1 calc R . . . .
H41B H 0.5694 0.3047 0.0992 0.077 Uiso 1 1 calc R . . . .
C44 C 0.2575(3) 0.62354(12) 0.27764(8) 0.0384(6) Uani 1 1 d . . . . .
C45 C 0.2443(3) 0.63070(13) 0.35398(8) 0.0427(6) Uani 1 1 d . . . . .
C49 C 0.2628(3) 0.46027(11) 0.26204(7) 0.0341(5) Uani 1 1 d . . . . .
C55 C 0.2040(4) 0.33154(16) 0.10134(9) 0.0536(7) Uani 1 1 d . . . . .
H55A H 0.2840 0.3535 0.1225 0.064 Uiso 1 1 calc R . . . .
H55B H 0.1618 0.2944 0.1143 0.064 Uiso 1 1 calc R . . . .
C60 C 0.2671(3) 0.41587(12) 0.29571(8) 0.0374(6) Uani 1 1 d . . . . .
H60 H 0.2526 0.3742 0.2895 0.045 Uiso 1 1 calc R . . . .
C64 C 0.2479(4) 0.59157(14) 0.39042(8) 0.0483(7) Uani 1 1 d . . . . .
H64 H 0.2264 0.6091 0.4161 0.058 Uiso 1 1 calc R . . . .
C66 C 0.1488(3) 0.67493(12) 0.26866(8) 0.0400(6) Uani 1 1 d . . . . .
C67 C 0.2818(4) 0.52936(14) 0.38887(8) 0.0459(6) Uani 1 1 d . . . . .
H67 H 0.2838 0.5063 0.4134 0.055 Uiso 1 1 calc R . . . .
C80 C 0.1082(3) 0.71016(13) 0.30478(8) 0.0428(6) Uani 1 1 d . . . . .
H80 H 0.0492 0.7481 0.3007 0.051 Uiso 1 1 calc R . . . .

loop_
_atom_site_aniso_label
_atom_site_aniso_U_11
_atom_site_aniso_U_22
_atom_site_aniso_U_33
_atom_site_aniso_U_23
_atom_site_aniso_U_13
_atom_site_aniso_U_12
O3 0.0475(10) 0.0577(12) 0.0434(10) 0.0031(8) 0.0126(8) 0.0012(9)
O6 0.0396(9) 0.0422(12) 0.0559(11) -0.0028(8) 0.0134(8) -0.0004(8)
N13 0.0729(17) 0.0652(17) 0.0575(15) 0.0172(13) 0.0156(13) -0.0030(14)
N17 0.0347(10) 0.0484(13) 0.0387(11) -0.0060(9) 0.0132(8) 0.0014(9)
N2 0.0473(13) 0.0471(15) 0.0667(15) -0.0010(11) 0.0094(11) 0.0055(11)
C8 0.091(3) 0.173(5) 0.082(3) -0.013(3) 0.038(2) 0.047(3)
C11 0.0247(10) 0.0438(14) 0.0430(13) -0.0012(10) 0.0194(9) 0.0015(10)
C13 0.0273(11) 0.0417(15) 0.0446(13) -0.0028(10) 0.0183(9) -0.0006(10)
C19 0.0259(11) 0.0447(14) 0.0454(13) -0.0003(10) 0.0103(9) -0.0034(10)
C22 0.0361(13) 0.0412(15) 0.0555(15) -0.0013(11) 0.0118(11) -0.0032(12)
C24 0.0573(17) 0.068(2) 0.0432(14) -0.0088(13) 0.0085(12) 0.0064(15)
C36 0.0209(10) 0.0421(14) 0.0487(13) -0.0015(10) 0.0090(9) 0.0005(9)
C40 0.0372(13) 0.0510(16) 0.0495(15) 0.0006(13) 0.0090(11) -0.0022(11)
C43 0.0280(11) 0.0422(14) 0.0523(14) 0.0018(11) 0.0141(10) -0.0018(10)
C48 0.0182(10) 0.0430(14) 0.0449(13) 0.0012(10) 0.0151(9) 0.0004(9)
C4 0.0247(11) 0.0419(14) 0.0435(13) 0.0013(10) 0.0166(9) -0.0002(9)
C10 0.0204(10) 0.0429(14) 0.0456(13) 0.0012(10) 0.0145(9) -0.0034(10)
C1 0.0385(13) 0.0551(16) 0.0520(15) -0.0079(12) 0.0063(11) 0.0017(12)
C15 0.0305(12) 0.0408(14) 0.0460(13) 0.0045(10) 0.0160(9) -0.0015(10)
C17 0.0299(12) 0.0477(15) 0.0410(13) 0.0020(11) 0.0189(10) 0.0015(10)
C26 0.0370(13) 0.0478(15) 0.0530(15) -0.0104(12) 0.0105(11) -0.0008(11)
C30 0.0261(11) 0.0462(14) 0.0450(14) 0.0075(10) 0.0092(9) 0.0028(10)
C31 0.074(2) 0.091(3) 0.0518(17) -0.0050(16) 0.0206(15) 0.021(2)
C34 0.0268(11) 0.0436(14) 0.0455(13) 0.0026(10) 0.0199(9) -0.0010(10)
C38 0.0241(11) 0.0518(15) 0.0418(12) -0.0009(11) 0.0066(9) 0.0006(11)
C41 0.0546(17) 0.084(2) 0.0560(17) -0.0081(15) 0.0221(13) -0.0017(16)
C44 0.0227(11) 0.0420(14) 0.0522(14) 0.0001(11) 0.0128(10) -0.0049(10)
C45 0.0325(12) 0.0484(15) 0.0474(14) -0.0069(11) 0.0048(10) -0.0021(11)
C49 0.0240(10) 0.0400(14) 0.0406(12) 0.0012(10) 0.0154(9) 0.0026(9)
C55 0.0495(15) 0.0655(18) 0.0473(15) -0.0034(13) 0.0135(12) 0.0021(14)
C60 0.0247(11) 0.0412(14) 0.0484(13) 0.0035(10) 0.0141(9) 0.0027(10)
C64 0.0439(14) 0.0598(18) 0.0420(14) -0.0066(12) 0.0090(11) 0.0014(13)
C66 0.0274(11) 0.0433(14) 0.0513(14) 0.0008(11) 0.0141(10) -0.0034(10)
C67 0.0393(13) 0.0601(17) 0.0389(13) -0.0029(11) 0.0072(10) -0.0037(12)
C80 0.0331(12) 0.0401(14) 0.0572(15) -0.0077(11) 0.0139(11) -0.0015(10)

loop_
_atom_type_symbol
_atom_type_description
_atom_type_scat_dispersion_real
_atom_type_scat_dispersion_imag
_atom_type_scat_source
C C 0.0181 0.0091 'International Tables Vol C Tables 4.2.6.8 and 6.1.1.4'
H H 0.0000 0.0000 'International Tables Vol C Tables 4.2.6.8 and 6.1.1.4'
N N 0.0311 0.0180 'International Tables Vol C Tables 4.2.6.8 and 6.1.1.4'
O O 0.0492 0.0322 'International Tables Vol C Tables 4.2.6.8 and 6.1.1.4'

loop_
_geom_angle_atom_site_label_1
_geom_angle_atom_site_label_2
_geom_angle_atom_site_label_3
_geom_angle
_geom_angle_site_symmetry_1
_geom_angle_site_symmetry_3
C13 N17 C1 124.6(2) . .
C17 N17 C13 111.3(2) . .
C17 N17 C1 123.7(2) . .
H8A C8 H8B 109.5 . .
H8A C8 H8C 109.5 . .
H8B C8 H8C 109.5 . .
C41 C8 H8A 109.5 . .
C41 C8 H8B 109.5 . .
C41 C8 H8C 109.5 . .
C4 C11 C13 107.5(2) . .
C4 C11 C49 123.1(2) . .
C49 C11 C13 128.8(2) . .
O6 C13 N17 125.6(2) . .
O6 C13 C11 127.8(2) . .
N17 C13 C11 106.5(2) . .
C44 C19 C36 108.5(2) . .
C45 C19 C36 122.3(2) . .
C45 C19 C44 123.2(2) . .
N2 C22 C43 179.3(3) . .
H24A C24 H24B 107.6 . .
C1 C24 H24A 108.7 . .
C1 C24 H24B 108.7 . .
C55 C24 H24A 108.7 . .
C55 C24 H24B 108.7 . .
C55 C24 C1 114.3(2) . .
C19 C36 C48 107.8(2) . .
C38 C36 C19 123.5(2) . .
C38 C36 C48 123.2(2) . .
N13 C40 C30 177.4(3) . .
C22 C43 C66 119.1(2) . .
C15 C43 C22 117.6(2) . .
C15 C43 C66 123.1(2) . .
C36 C48 C10 108.0(2) . .
C49 C48 C36 123.1(2) . .
C49 C48 C10 124.0(2) . .
C11 C4 C17 107.9(2) . .
C11 C4 C34 123.3(2) . .
C34 C4 C17 128.3(2) . .
C34 C10 C48 123.6(2) . .
C34 C10 C44 124.0(2) . .
C44 C10 C48 107.3(2) . .
N17 C1 C24 112.9(2) . .
N17 C1 H1A 109.0 . .
N17 C1 H1B 109.0 . .
C24 C1 H1A 109.0 . .
C24 C1 H1B 109.0 . .
H1A C1 H1B 107.8 . .
C43 C15 H15 119.5 . .
C43 C15 C34 121.0(2) . .
C34 C15 H15 119.5 . .
O3 C17 N17 125.2(2) . .
O3 C17 C4 128.0(2) . .
N17 C17 C4 106.7(2) . .
C45 C26 H26 118.9 . .
C80 C26 H26 118.9 . .
C80 C26 C45 122.2(2) . .
C40 C30 C38 117.5(2) . .
C60 C30 C40 118.9(2) . .
C60 C30 C38 123.3(2) . .
H31A C31 H31B 107.4 . .
C41 C31 H31A 108.4 . .
C41 C31 H31B 108.4 . .
C41 C31 C55 115.6(3) . .
C55 C31 H31A 108.4 . .
C55 C31 H31B 108.4 . .
C4 C34 C15 131.1(2) . .
C10 C34 C4 113.0(2) . .
C10 C34 C15 114.5(2) . .
C36 C38 C30 113.6(2) . .
C36 C38 C67 114.4(2) . .
C67 C38 C30 130.8(2) . .
C8 C41 H41A 108.5 . .
C8 C41 H41B 108.5 . .
C31 C41 C8 115.0(3) . .
C31 C41 H41A 108.5 . .
C31 C41 H41B 108.5 . .
H41A C41 H41B 107.5 . .
C19 C44 C10 108.4(2) . .
C66 C44 C19 122.9(2) . .
C66 C44 C10 122.6(2) . .
C19 C45 C26 113.7(2) . .
C19 C45 C64 114.2(2) . .
C64 C45 C26 130.6(2) . .
C48 C49 C11 112.2(2) . .
C48 C49 C60 115.0(2) . .
C60 C49 C11 131.3(2) . .
C24 C55 H55A 108.6 . .
C24 C55 H55B 108.6 . .
C31 C55 C24 114.8(2) . .
C31 C55 H55A 108.6 . .
C31 C55 H55B 108.6 . .
H55A C55 H55B 107.5 . .
C30 C60 C49 120.5(2) . .
C30 C60 H60 119.7 . .
C49 C60 H60 119.7 . .
C45 C64 H64 118.6 . .
C67 C64 C45 122.7(2) . .
C67 C64 H64 118.6 . .
C44 C66 C43 113.3(2) . .
C44 C66 C80 114.7(2) . .
C80 C66 C43 130.7(2) . .
C38 C67 H67 119.2 . .
C64 C67 C38 121.6(2) . .
C64 C67 H67 119.2 . .
C26 C80 C66 122.0(2) . .
C26 C80 H80 119.0 . .
C66 C80 H80 119.0 . .

loop_
_geom_bond_atom_site_label_1
_geom_bond_atom_site_label_2
_geom_bond_distance
_geom_bond_site_symmetry_2
O3 C17 1.215(3) .
O6 C13 1.208(3) .
N13 C40 1.141(4) .
N17 C13 1.390(3) .
N17 C1 1.470(3) .
N17 C17 1.385(4) .
N2 C22 1.141(4) .
C8 H8A 0.9600 .
C8 H8B 0.9600 .
C8 H8C 0.9600 .
C8 C41 1.502(5) .
C11 C13 1.492(3) .
C11 C4 1.385(4) .
C11 C49 1.444(4) .
C19 C36 1.412(4) .
C19 C44 1.401(4) .
C19 C45 1.391(4) .
C22 C43 1.452(4) .
C24 H24A 0.9700 .
C24 H24B 0.9700 .
C24 C1 1.520(4) .
C24 C55 1.506(4) .
C36 C48 1.412(3) .
C36 C38 1.374(4) .
C40 C30 1.448(4) .
C43 C15 1.387(4) .
C43 C66 1.453(4) .
C48 C10 1.426(3) .
C48 C49 1.385(3) .
C4 C17 1.487(4) .
C4 C34 1.433(4) .
C10 C34 1.372(3) .
C10 C44 1.414(3) .
C1 H1A 0.9700 .
C1 H1B 0.9700 .
C15 H15 0.9300 .
C15 C34 1.438(4) .
C26 H26 0.9300 .
C26 C45 1.449(4) .
C26 C80 1.375(4) .
C30 C38 1.451(4) .
C30 C60 1.389(4) .
C31 H31A 0.9700 .
C31 H31B 0.9700 .
C31 C41 1.492(5) .
C31 C55 1.504(4) .
C38 C67 1.451(4) .
C41 H41A 0.9700 .
C41 H41B 0.9700 .
C44 C66 1.378(4) .
C45 C64 1.440(4) .
C49 C60 1.443(3) .
C55 H55A 0.9700 .
C55 H55B 0.9700 .
C60 H60 0.9300 .
C64 H64 0.9300 .
C64 C67 1.375(4) .
C66 C80 1.438(4) .
C67 H67 0.9300 .
C80 H80 0.9300 .

loop_
_geom_torsion_atom_site_label_1
_geom_torsion_atom_site_label_2
_geom_torsion_atom_site_label_3
_geom_torsion_atom_site_label_4
_geom_torsion
_geom_torsion_site_symmetry_1
_geom_torsion_site_symmetry_2
_geom_torsion_site_symmetry_3
_geom_torsion_site_symmetry_4
C11 C4 C17 O3 177.6(2) . . . .
C11 C4 C17 N17 -0.5(2) . . . .
C11 C4 C34 C10 7.9(3) . . . .
C11 C4 C34 C15 -157.4(2) . . . .
C11 C49 C60 C30 -156.4(2) . . . .
C13 N17 C1 C24 -99.9(3) . . . .
C13 N17 C17 O3 -176.2(2) . . . .
C13 N17 C17 C4 2.0(2) . . . .
C13 C11 C4 C17 -1.0(2) . . . .
C13 C11 C4 C34 171.45(19) . . . .
C13 C11 C49 C48 -177.2(2) . . . .
C13 C11 C49 C60 -12.5(4) . . . .
C19 C36 C48 C10 0.1(2) . . . .
C19 C36 C48 C49 -155.8(2) . . . .
C19 C36 C38 C30 160.2(2) . . . .
C19 C36 C38 C67 -8.5(3) . . . .
C19 C44 C66 C43 -160.4(2) . . . .
C19 C44 C66 C80 8.6(3) . . . .
C19 C45 C64 C67 -8.6(4) . . . .
C22 C43 C15 C34 -174.4(2) . . . .
C22 C43 C66 C44 -175.4(2) . . . .
C22 C43 C66 C80 17.9(4) . . . .
C36 C19 C44 C10 0.0(3) . . . .
C36 C19 C44 C66 153.1(2) . . . .
C36 C19 C45 C26 -158.3(2) . . . .
C36 C19 C45 C64 9.4(3) . . . .
C36 C48 C10 C34 -155.5(2) . . . .
C36 C48 C10 C44 0.0(2) . . . .
C36 C48 C49 C11 159.6(2) . . . .
C36 C48 C49 C60 -7.8(3) . . . .
C36 C38 C67 C64 9.2(3) . . . .
C40 C30 C38 C36 176.4(2) . . . .
C40 C30 C38 C67 -17.3(4) . . . .
C40 C30 C60 C49 174.8(2) . . . .
C43 C15 C34 C4 155.4(2) . . . .
C43 C15 C34 C10 -9.7(3) . . . .
C43 C66 C80 C26 158.5(2) . . . .
C48 C36 C38 C30 9.7(3) . . . .
C48 C36 C38 C67 -159.0(2) . . . .
C48 C10 C34 C4 -7.8(3) . . . .
C48 C10 C34 C15 160.0(2) . . . .
C48 C10 C44 C19 0.0(2) . . . .
C48 C10 C44 C66 -153.2(2) . . . .
C48 C49 C60 C30 8.0(3) . . . .
C4 C11 C13 O6 -175.6(2) . . . .
C4 C11 C13 N17 2.2(2) . . . .
C4 C11 C49 C48 -7.5(3) . . . .
C4 C11 C49 C60 157.3(2) . . . .
C10 C48 C49 C11 7.6(3) . . . .
C10 C48 C49 C60 -159.8(2) . . . .
C10 C44 C66 C43 -11.0(3) . . . .
C10 C44 C66 C80 157.9(2) . . . .
C1 N17 C13 O6 1.6(4) . . . .
C1 N17 C13 C11 -176.24(19) . . . .
C1 N17 C17 O3 -2.4(4) . . . .
C1 N17 C17 C4 175.7(2) . . . .
C1 C24 C55 C31 178.4(3) . . . .
C15 C43 C66 C44 9.6(3) . . . .
C15 C43 C66 C80 -157.1(3) . . . .
C17 N17 C13 O6 175.3(2) . . . .
C17 N17 C13 C11 -2.6(2) . . . .
C17 N17 C1 C24 87.2(3) . . . .
C17 C4 C34 C10 178.7(2) . . . .
C17 C4 C34 C15 13.5(4) . . . .
C26 C45 C64 C67 156.5(3) . . . .
C30 C38 C67 C64 -157.1(3) . . . .
C34 C4 C17 O3 5.6(4) . . . .
C34 C4 C17 N17 -172.5(2) . . . .
C34 C10 C44 C19 155.3(2) . . . .
C34 C10 C44 C66 2.1(3) . . . .
C38 C36 C48 C10 154.5(2) . . . .
C38 C36 C48 C49 -1.3(3) . . . .
C38 C30 C60 C49 0.6(3) . . . .
C41 C31 C55 C24 174.1(3) . . . .
C44 C19 C36 C48 -0.1(3) . . . .
C44 C19 C36 C38 -154.4(2) . . . .
C44 C19 C45 C26 -8.6(3) . . . .
C44 C19 C45 C64 159.0(2) . . . .
C44 C10 C34 C4 -159.3(2) . . . .
C44 C10 C34 C15 8.6(3) . . . .
C44 C66 C80 C26 -8.1(3) . . . .
C45 C19 C36 C48 153.4(2) . . . .
C45 C19 C36 C38 -0.9(4) . . . .
C45 C19 C44 C10 -153.2(2) . . . .
C45 C19 C44 C66 -0.1(4) . . . .
C45 C26 C80 C66 -0.7(4) . . . .
C45 C64 C67 C38 -0.7(4) . . . .
C49 C11 C13 O6 -4.6(4) . . . .
C49 C11 C13 N17 173.2(2) . . . .
C49 C11 C4 C17 -172.66(19) . . . .
C49 C11 C4 C34 -0.2(3) . . . .
C49 C48 C10 C34 0.1(3) . . . .
C49 C48 C10 C44 155.5(2) . . . .
C55 C24 C1 N17 64.0(4) . . . .
C55 C31 C41 C8 -178.7(4) . . . .
C60 C30 C38 C36 -9.3(3) . . . .
C60 C30 C38 C67 157.0(2) . . . .
C66 C43 C15 C34 0.7(3) . . . .
C80 C26 C45 C19 8.9(3) . . . .
C80 C26 C45 C64 -156.2(3) . . . .

loop_
_smtbx_masks_void_nr
_smtbx_masks_void_average_x
_smtbx_masks_void_average_y
_smtbx_masks_void_average_z
_smtbx_masks_void_volume
_smtbx_masks_void_count_electrons
1 -0.899 0.000 0.000 280.5 33.1
2 -0.367 0.000 0.500 193.3 32.3
3 -0.001 0.500 0.500 280.5 33.1
4 0.351 0.500 0.000 193.3 32.3
